data_4309295
loop_
_publ_author_name
'Iliya Todorov'
'Slavi C. Sevov'

_publ_section_title
;
Heavy-Metal Aromatic and Conjugated Species: Rings, Oligomers, and Chains
of Tin in Li9-xEuSn6+x, Li9-xCaSn6+x, Li5Ca7Sn11, Li6Eu5Sn9, LiMgEu2Sn3,
and LiMgSr2Sn3
;
_journal_name_full 'Inorganic Chemistry'
_journal_page_first 5361
_journal_page_last 5369
_journal_paper_doi 10.1021/ic050803t
_journal_volume 44
_journal_year 2005
_chemical_formula_moiety Li6Eu5Sn9
_chemical_formula_sum 'Eu5 Li6 Sn9'
_chemical_formula_weight 1869.65
_chemical_name_common Li6Eu5Sn9
_chemical_name_systematic
; 
 ? 
;
_space_group_IT_number 63
_symmetry_cell_setting orthorhombic
_symmetry_space_group_name_Hall '-C 2c 2'
_symmetry_space_group_name_H-M 'C m c m'
_atom_sites_solution_hydrogens geom
_atom_sites_solution_primary direct
_atom_sites_solution_secondary difmap
_audit_creation_method SHELXL-97
_cell_angle_alpha 90.00
_cell_angle_beta 90.00
_cell_angle_gamma 90.00
_cell_formula_units_Z 4
_cell_length_a 4.8273(10)
_cell_length_b 28.9486(10)
_cell_length_c 15.0062(10)
_cell_measurement_reflns_used 25
_cell_measurement_temperature 293
_cell_measurement_theta_max 13.76
_cell_measurement_theta_min 10.59
_cell_volume 2097.0(5)
_computing_cell_refinement CAD4_(Enraf-Nonius,_1977
_computing_data_collection CAD4_(Enraf-Nonius,_1977
_computing_data_reduction SDS_Package_(Enraf-Nonius,_1985
_computing_molecular_graphics 'SHELXTL (Siemens, 1994)'
_computing_publication_material 'SHELXTL (Siemens, 1994)'
_computing_structure_refinement 'SHELXL-97 (Sheldrick, 1997)'
_computing_structure_solution 'SHELXS-97 (Sheldrick, 1990)'
_diffrn_ambient_temperature 293(2)
_diffrn_measured_fraction_theta_full 0.998
_diffrn_measured_fraction_theta_max 0.998
_diffrn_measurement_device_type Enraf_Nonius_CAD4
_diffrn_measurement_method omega-2theta
_diffrn_radiation_monochromator graphite
_diffrn_radiation_source 'fine-focus sealed tube'
_diffrn_radiation_type MoK\a
_diffrn_radiation_wavelength 0.71073
_diffrn_reflns_av_R_equivalents 0.0000
_diffrn_reflns_av_sigmaI/netI 0.0305
_diffrn_reflns_limit_h_max 5
_diffrn_reflns_limit_h_min 0
_diffrn_reflns_limit_k_max 34
_diffrn_reflns_limit_k_min 0
_diffrn_reflns_limit_l_max 17
_diffrn_reflns_limit_l_min 0
_diffrn_reflns_number 1084
_diffrn_reflns_theta_full 24.98
_diffrn_reflns_theta_max 24.98
_diffrn_reflns_theta_min 2.71
_diffrn_standards_interval_count 200
_diffrn_standards_interval_time 120
_diffrn_standards_number 3
_exptl_absorpt_coefficient_mu 25.179
_exptl_absorpt_correction_T_max 0.94737
_exptl_absorpt_correction_T_min 0.39057
_exptl_absorpt_correction_type psi-scan
_exptl_absorpt_process_details 'average of 3 psi-scan reflections'
_exptl_crystal_colour black
_exptl_crystal_density_diffrn 5.922
_exptl_crystal_density_meas ?
_exptl_crystal_density_method .
_exptl_crystal_description bar
_exptl_crystal_F_000 3132
_exptl_crystal_size_max 0.22
_exptl_crystal_size_mid 0.06
_exptl_crystal_size_min 0.04
_refine_diff_density_max 1.498
_refine_diff_density_min -2.414
_refine_diff_density_rms 0.486
_refine_ls_extinction_coef 0.000307(17)
_refine_ls_extinction_expression Fc^*^=kFc[1+0.001xFc^2^\l^3^/sin(2\q)]^-1/4^
_refine_ls_extinction_method SHELXL
_refine_ls_goodness_of_fit_ref 1.144
_refine_ls_hydrogen_treatment mixed
_refine_ls_matrix_type full
_refine_ls_number_parameters 66
_refine_ls_number_reflns 1084
_refine_ls_number_restraints 0
_refine_ls_restrained_S_all 1.144
_refine_ls_R_factor_all 0.0440
_refine_ls_R_factor_gt 0.0297
_refine_ls_shift/su_max 0.001
_refine_ls_shift/su_mean 0.000
_refine_ls_structure_factor_coef Fsqd
_refine_ls_weighting_details 'calc w=1/[\s^2^(Fo^2^)+(0.0298P)^2^+0.0000P] where P=(Fo^2^+2Fc^2^)/3'
_refine_ls_weighting_scheme calc
_refine_ls_wR_factor_gt 0.0621
_refine_ls_wR_factor_ref 0.0670
_reflns_number_gt 910
_reflns_number_total 1084
_reflns_threshold_expression >2sigma(I)
_cod_data_source_file ic050803tsi20050518_041554_1.cif
_cod_data_source_block Li6Eu5Sn9
_cod_database_code 4309295

loop_
_symmetry_equiv_pos_as_xyz
'x, y, z'
'-x, -y, z+1/2'
'-x, y, -z+1/2'
'x, -y, -z'
'x+1/2, y+1/2, z'
'-x+1/2, -y+1/2, z+1/2'
'-x+1/2, y+1/2, -z+1/2'
'x+1/2, -y+1/2, -z'
'-x, -y, -z'
'x, y, -z-1/2'
'x, -y, z-1/2'
'-x, y, z'
'-x+1/2, -y+1/2, -z'
'x+1/2, y+1/2, -z-1/2'
'x+1/2, -y+1/2, z-1/2'
'-x+1/2, y+1/2, z'

loop_
_atom_site_label
_atom_site_type_symbol
_atom_site_fract_x
_atom_site_fract_y
_atom_site_fract_z
_atom_site_U_iso_or_equiv
_atom_site_adp_type
_atom_site_occupancy
_atom_site_symmetry_multiplicity
_atom_site_calc_flag
_atom_site_refinement_flags
_atom_site_disorder_assembly
_atom_site_disorder_group
Eu1 Eu 0.5000 0.70029(3) 0.2500 0.0102(2) Uani 1 4 d S . .
Eu2 Eu 0.0000 0.49169(3) 0.2500 0.0112(3) Uani 1 4 d S . .
Eu3 Eu 0.5000 0.06775(2) 0.50513(4) 0.0112(2) Uani 1 2 d S . .
Eu4 Eu 0.0000 0.34237(3) 0.2500 0.0151(3) Uani 1 4 d S . .
Sn1 Sn 0.5000 0.26686(3) 0.34721(6) 0.0117(2) Uani 1 2 d S . .
Sn2 Sn 0.5000 0.17118(3) 0.40664(6) 0.0139(3) Uani 1 2 d S . .
Sn3 Sn 0.0000 0.61191(5) 0.2500 0.0125(3) Uani 1 4 d S . .
Sn4 Sn 0.5000 0.41231(3) 0.34589(6) 0.0117(2) Uani 1 2 d S . .
Sn5 Sn 0.5000 0.50725(3) 0.40550(6) 0.0108(2) Uani 1 2 d S . .
Li1 Li 0.5000 0.3389(8) 0.4731(16) 0.025(7) Uani 1 2 d S . .
Li2 Li 0.5000 0.5981(9) 0.3469(18) 0.028(7) Uani 1 2 d S . .
Li3 Li 0.5000 0.2354(13) 0.5518(18) 0.049(10) Uani 1 2 d S . .

loop_
_atom_site_aniso_label
_atom_site_aniso_U_11
_atom_site_aniso_U_22
_atom_site_aniso_U_33
_atom_site_aniso_U_23
_atom_site_aniso_U_13
_atom_site_aniso_U_12
Eu1 0.0050(5) 0.0105(5) 0.0150(5) 0.000 0.000 0.000
Eu2 0.0066(5) 0.0161(5) 0.0107(5) 0.000 0.000 0.000
Eu3 0.0055(4) 0.0129(4) 0.0151(4) -0.0003(3) 0.000 0.000
Eu4 0.0088(6) 0.0121(5) 0.0243(6) 0.000 0.000 0.000
Sn1 0.0102(6) 0.0121(5) 0.0130(5) -0.0018(4) 0.000 0.000
Sn2 0.0147(6) 0.0142(5) 0.0127(5) 0.0022(4) 0.000 0.000
Sn3 0.0078(7) 0.0113(7) 0.0184(7) 0.000 0.000 0.000
Sn4 0.0111(6) 0.0127(5) 0.0112(5) -0.0013(4) 0.000 0.000
Sn5 0.0086(5) 0.0125(5) 0.0113(5) -0.0005(4) 0.000 0.000
Li1 0.044(19) 0.009(11) 0.023(14) 0.007(10) 0.000 0.000
Li2 0.026(17) 0.021(14) 0.037(16) 0.020(12) 0.000 0.000
Li3 0.05(2) 0.08(3) 0.018(16) -0.008(16) 0.000 0.000

loop_
_atom_type_symbol
_atom_type_description
_atom_type_scat_dispersion_real
_atom_type_scat_dispersion_imag
_atom_type_scat_source
Li Li -0.0003 0.0001 'International Tables Vol C Tables 4.2.6.8 and 6.1.1.4'
Sn Sn -0.6537 1.4246 'International Tables Vol C Tables 4.2.6.8 and 6.1.1.4'
Eu Eu -0.1578 3.6682 'International Tables Vol C Tables 4.2.6.8 and 6.1.1.4'

loop_
_geom_angle_atom_site_label_1
_geom_angle_atom_site_label_2
_geom_angle_atom_site_label_3
_geom_angle
_geom_angle_site_symmetry_1
_geom_angle_site_symmetry_3
_geom_angle_publ_flag
Li2 Eu1 Li2 52.4(10) . 10_556 ?
Li2 Eu1 Sn1 108.5(3) . 5 ?
Li2 Eu1 Sn1 134.01(10) 10_556 5 ?
Li2 Eu1 Sn1 134.01(10) . 14_556 ?
Li2 Eu1 Sn1 108.5(3) 10_556 14_556 ?
Sn1 Eu1 Sn1 50.56(3) 5 14_556 ?
Li2 Eu1 Sn1 134.01(10) . 14_456 ?
Li2 Eu1 Sn1 108.5(3) 10_556 14_456 ?
Sn1 Eu1 Sn1 111.31(4) 5 14_456 ?
Sn1 Eu1 Sn1 89.92(3) 14_556 14_456 ?
Li2 Eu1 Sn1 108.5(3) . 5_455 ?
Li2 Eu1 Sn1 134.01(10) 10_556 5_455 ?
Sn1 Eu1 Sn1 89.92(3) 5 5_455 ?
Sn1 Eu1 Sn1 111.31(4) 14_556 5_455 ?
Sn1 Eu1 Sn1 50.56(3) 14_456 5_455 ?
Li2 Eu1 Sn2 94.6(4) . 14_456 ?
Li2 Eu1 Sn2 58.9(3) 10_556 14_456 ?
Sn1 Eu1 Sn2 156.50(3) 5 14_456 ?
Sn1 Eu1 Sn2 109.82(2) 14_556 14_456 ?
Sn1 Eu1 Sn2 49.97(2) 14_456 14_456 ?
Sn1 Eu1 Sn2 86.26(2) 5_455 14_456 ?
Li2 Eu1 Sn2 58.9(3) . 5 ?
Li2 Eu1 Sn2 94.6(4) 10_556 5 ?
Sn1 Eu1 Sn2 49.97(2) 5 5 ?
Sn1 Eu1 Sn2 86.26(2) 14_556 5 ?
Sn1 Eu1 Sn2 156.50(3) 14_456 5 ?
Sn1 Eu1 Sn2 109.82(2) 5_455 5 ?
Sn2 Eu1 Sn2 151.91(4) 14_456 5 ?
Li2 Eu1 Sn2 94.6(4) . 14_556 ?
Li2 Eu1 Sn2 58.9(3) 10_556 14_556 ?
Sn1 Eu1 Sn2 86.26(2) 5 14_556 ?
Sn1 Eu1 Sn2 49.97(2) 14_556 14_556 ?
Sn1 Eu1 Sn2 109.82(2) 14_456 14_556 ?
Sn1 Eu1 Sn2 156.50(3) 5_455 14_556 ?
Sn2 Eu1 Sn2 88.06(3) 14_456 14_556 ?
Sn2 Eu1 Sn2 85.19(3) 5 14_556 ?
Li2 Eu1 Sn2 58.9(3) . 5_455 ?
Li2 Eu1 Sn2 94.6(4) 10_556 5_455 ?
Sn1 Eu1 Sn2 109.82(2) 5 5_455 ?
Sn1 Eu1 Sn2 156.50(3) 14_556 5_455 ?
Sn1 Eu1 Sn2 86.26(2) 14_456 5_455 ?
Sn1 Eu1 Sn2 49.97(2) 5_455 5_455 ?
Sn2 Eu1 Sn2 85.19(3) 14_456 5_455 ?
Sn2 Eu1 Sn2 88.06(3) 5 5_455 ?
Sn2 Eu1 Sn2 151.91(4) 14_556 5_455 ?
Li2 Eu1 Li3 95.8(8) . 9_666 ?
Li2 Eu1 Li3 148.2(8) 10_556 9_666 ?
Sn1 Eu1 Li3 48.60(19) 5 9_666 ?
Sn1 Eu1 Li3 93.6(4) 14_556 9_666 ?
Sn1 Eu1 Li3 93.6(4) 14_456 9_666 ?
Sn1 Eu1 Li3 48.60(19) 5_455 9_666 ?
Sn2 Eu1 Li3 134.63(13) 14_456 9_666 ?
Sn2 Eu1 Li3 63.6(4) 5 9_666 ?
Sn2 Eu1 Li3 134.63(13) 14_556 9_666 ?
Sn2 Eu1 Li3 63.6(4) 5_455 9_666 ?
Li2 Eu1 Li3 148.2(8) . 2_664 ?
Li2 Eu1 Li3 95.8(8) 10_556 2_664 ?
Sn1 Eu1 Li3 93.6(4) 5 2_664 ?
Sn1 Eu1 Li3 48.60(19) 14_556 2_664 ?
Sn1 Eu1 Li3 48.60(19) 14_456 2_664 ?
Sn1 Eu1 Li3 93.6(4) 5_455 2_664 ?
Sn2 Eu1 Li3 63.6(4) 14_456 2_664 ?
Sn2 Eu1 Li3 134.63(13) 5 2_664 ?
Sn2 Eu1 Li3 63.6(4) 14_556 2_664 ?
Sn2 Eu1 Li3 134.63(13) 5_455 2_664 ?
Li3 Eu1 Li3 115.9(11) 9_666 2_664 ?
Sn5 Eu2 Sn5 90.89(3) 10_456 10_556 ?
Sn5 Eu2 Sn5 87.08(3) 10_456 1_455 ?
Sn5 Eu2 Sn5 164.71(5) 10_556 1_455 ?
Sn5 Eu2 Sn5 164.71(5) 10_456 . ?
Sn5 Eu2 Sn5 87.08(3) 10_556 . ?
Sn5 Eu2 Sn5 90.89(3) 1_455 . ?
Sn5 Eu2 Sn3 82.36(2) 10_456 . ?
Sn5 Eu2 Sn3 82.36(2) 10_556 . ?
Sn5 Eu2 Sn3 82.36(2) 1_455 . ?
Sn5 Eu2 Sn3 82.36(2) . . ?
Sn5 Eu2 Sn4 146.21(3) 10_456 . ?
Sn5 Eu2 Sn4 83.31(2) 10_556 . ?
Sn5 Eu2 Sn4 106.55(2) 1_455 . ?
Sn5 Eu2 Sn4 48.49(2) . . ?
Sn3 Eu2 Sn4 129.273(18) . . ?
Sn5 Eu2 Sn4 48.49(2) 10_456 10_456 ?
Sn5 Eu2 Sn4 106.55(2) 10_556 10_456 ?
Sn5 Eu2 Sn4 83.31(2) 1_455 10_456 ?
Sn5 Eu2 Sn4 146.21(3) . 10_456 ?
Sn3 Eu2 Sn4 129.274(18) . 10_456 ?
Sn4 Eu2 Sn4 101.45(4) . 10_456 ?
Sn5 Eu2 Sn4 83.31(2) 10_456 1_455 ?
Sn5 Eu2 Sn4 146.21(3) 10_556 1_455 ?
Sn5 Eu2 Sn4 48.49(2) 1_455 1_455 ?
Sn5 Eu2 Sn4 106.55(2) . 1_455 ?
Sn3 Eu2 Sn4 129.274(18) . 1_455 ?
Sn4 Eu2 Sn4 83.35(3) . 1_455 ?
Sn4 Eu2 Sn4 46.71(3) 10_456 1_455 ?
Sn5 Eu2 Sn4 106.55(2) 10_456 10_556 ?
Sn5 Eu2 Sn4 48.49(2) 10_556 10_556 ?
Sn5 Eu2 Sn4 146.21(3) 1_455 10_556 ?
Sn5 Eu2 Sn4 83.31(2) . 10_556 ?
Sn3 Eu2 Sn4 129.274(18) . 10_556 ?
Sn4 Eu2 Sn4 46.71(3) . 10_556 ?
Sn4 Eu2 Sn4 83.35(3) 10_456 10_556 ?
Sn4 Eu2 Sn4 101.45(4) 1_455 10_556 ?
Sn5 Eu2 Eu3 55.427(15) 10_456 6_554 ?
Sn5 Eu2 Eu3 55.427(15) 10_556 6_554 ?
Sn5 Eu2 Eu3 132.865(17) 1_455 6_554 ?
Sn5 Eu2 Eu3 132.865(17) . 6_554 ?
Sn3 Eu2 Eu3 115.094(16) . 6_554 ?
Sn4 Eu2 Eu3 95.20(2) . 6_554 ?
Sn4 Eu2 Eu3 51.136(16) 10_456 6_554 ?
Sn4 Eu2 Eu3 95.19(2) 1_455 6_554 ?
Sn4 Eu2 Eu3 51.136(15) 10_556 6_554 ?
Sn5 Eu2 Eu3 132.865(17) 10_456 13_556 ?
Sn5 Eu2 Eu3 132.865(17) 10_556 13_556 ?
Sn5 Eu2 Eu3 55.427(15) 1_455 13_556 ?
Sn5 Eu2 Eu3 55.427(16) . 13_556 ?
Sn3 Eu2 Eu3 115.094(16) . 13_556 ?
Sn4 Eu2 Eu3 51.136(15) . 13_556 ?
Sn4 Eu2 Eu3 95.19(2) 10_456 13_556 ?
Sn4 Eu2 Eu3 51.136(15) 1_455 13_556 ?
Sn4 Eu2 Eu3 95.19(2) 10_556 13_556 ?
Eu3 Eu2 Eu3 129.81(3) 6_554 13_556 ?
Sn5 Eu2 Eu4 97.64(2) 10_456 . ?
Sn5 Eu2 Eu4 97.64(2) 10_556 . ?
Sn5 Eu2 Eu4 97.64(2) 1_455 . ?
Sn5 Eu2 Eu4 97.64(2) . . ?
Sn3 Eu2 Eu4 180.0 . . ?
Sn4 Eu2 Eu4 50.727(18) . . ?
Sn4 Eu2 Eu4 50.726(18) 10_456 . ?
Sn4 Eu2 Eu4 50.726(18) 1_455 . ?
Sn4 Eu2 Eu4 50.726(18) 10_556 . ?
Eu3 Eu2 Eu4 64.906(16) 6_554 . ?
Eu3 Eu2 Eu4 64.906(16) 13_556 . ?
Sn5 Eu3 Sn5 92.70(3) 5_445 5_545 ?
Sn5 Eu3 Sn2 105.80(2) 5_445 . ?
Sn5 Eu3 Sn2 105.80(2) 5_545 . ?
Sn5 Eu3 Sn4 156.00(3) 5_445 13_656 ?
Sn5 Eu3 Sn4 82.41(2) 5_545 13_656 ?
Sn2 Eu3 Sn4 98.13(3) . 13_656 ?
Sn5 Eu3 Sn4 82.41(2) 5_445 13_556 ?
Sn5 Eu3 Sn4 156.00(3) 5_545 13_556 ?
Sn2 Eu3 Sn4 98.13(3) . 13_556 ?
Sn4 Eu3 Sn4 92.54(3) 13_656 13_556 ?
Sn5 Eu3 Li2 47.8(4) 5_445 5_445 ?
Sn5 Eu3 Li2 109.1(4) 5_545 5_445 ?
Sn2 Eu3 Li2 58.3(4) . 5_445 ?
Sn4 Eu3 Li2 155.4(4) 13_656 5_445 ?
Sn4 Eu3 Li2 85.0(3) 13_556 5_445 ?
Sn5 Eu3 Li2 109.1(4) 5_445 5_545 ?
Sn5 Eu3 Li2 47.8(4) 5_545 5_545 ?
Sn2 Eu3 Li2 58.3(4) . 5_545 ?
Sn4 Eu3 Li2 85.0(4) 13_656 5_545 ?
Sn4 Eu3 Li2 155.4(4) 13_556 5_545 ?
Li2 Eu3 Li2 87.3(6) 5_445 5_545 ?
Sn5 Eu3 Sn5 49.42(3) 5_445 13_556 ?
Sn5 Eu3 Sn5 110.11(2) 5_545 13_556 ?
Sn2 Eu3 Sn5 136.326(14) . 13_556 ?
Sn4 Eu3 Sn5 110.35(3) 13_656 13_556 ?
Sn4 Eu3 Sn5 49.81(2) 13_556 13_556 ?
Li2 Eu3 Sn5 86.6(3) 5_445 13_556 ?
Li2 Eu3 Sn5 152.7(5) 5_545 13_556 ?
Sn5 Eu3 Sn5 110.11(2) 5_445 13_656 ?
Sn5 Eu3 Sn5 49.42(3) 5_545 13_656 ?
Sn2 Eu3 Sn5 136.326(14) . 13_656 ?
Sn4 Eu3 Sn5 49.81(2) 13_656 13_656 ?
Sn4 Eu3 Sn5 110.35(3) 13_556 13_656 ?
Li2 Eu3 Sn5 152.7(5) 5_445 13_656 ?
Li2 Eu3 Sn5 86.6(3) 5_545 13_656 ?
Sn5 Eu3 Sn5 86.81(3) 13_556 13_656 ?
Sn5 Eu3 Li1 155.5(4) 5_445 13_656 ?
Sn5 Eu3 Li1 87.1(3) 5_545 13_656 ?
Sn2 Eu3 Li1 51.2(3) . 13_656 ?
Sn4 Eu3 Li1 48.1(3) 13_656 13_656 ?
Sn4 Eu3 Li1 106.9(3) 13_556 13_656 ?
Li2 Eu3 Li1 109.4(5) 5_445 13_656 ?
Li2 Eu3 Li1 54.3(6) 5_545 13_656 ?
Sn5 Eu3 Li1 151.7(4) 13_556 13_656 ?
Sn5 Eu3 Li1 88.2(3) 13_656 13_656 ?
Sn5 Eu3 Li1 87.1(3) 5_445 13_556 ?
Sn5 Eu3 Li1 155.5(4) 5_545 13_556 ?
Sn2 Eu3 Li1 51.2(3) . 13_556 ?
Sn4 Eu3 Li1 106.9(3) 13_656 13_556 ?
Sn4 Eu3 Li1 48.1(3) 13_556 13_556 ?
Li2 Eu3 Li1 54.3(6) 5_445 13_556 ?
Li2 Eu3 Li1 109.4(5) 5_545 13_556 ?
Sn5 Eu3 Li1 88.2(3) 13_556 13_556 ?
Sn5 Eu3 Li1 151.7(4) 13_656 13_556 ?
Li1 Eu3 Li1 83.1(5) 13_656 13_556 ?
Sn5 Eu3 Eu3 57.170(19) 5_445 9_656 ?
Sn5 Eu3 Eu3 57.170(19) 5_545 9_656 ?
Sn2 Eu3 Eu3 151.48(3) . 9_656 ?
Sn4 Eu3 Eu3 101.47(3) 13_656 9_656 ?
Sn4 Eu3 Eu3 101.47(3) 13_556 9_656 ?
Li2 Eu3 Eu3 103.0(5) 5_445 9_656 ?
Li2 Eu3 Eu3 103.0(5) 5_545 9_656 ?
Sn5 Eu3 Eu3 52.939(18) 13_556 9_656 ?
Sn5 Eu3 Eu3 52.939(17) 13_656 9_656 ?
Li1 Eu3 Eu3 138.2(2) 13_656 9_656 ?
Li1 Eu3 Eu3 138.2(2) 13_556 9_656 ?
Sn4 Eu4 Sn4 88.35(3) 10_556 10_456 ?
Sn4 Eu4 Sn4 108.45(4) 10_556 1_455 ?
Sn4 Eu4 Sn4 49.10(3) 10_456 1_455 ?
Sn4 Eu4 Sn4 49.10(3) 10_556 . ?
Sn4 Eu4 Sn4 108.45(4) 10_456 . ?
Sn4 Eu4 Sn4 88.35(3) 1_455 . ?
Sn4 Eu4 Sn1 93.24(2) 10_556 . ?
Sn4 Eu4 Sn1 177.98(3) 10_456 . ?
Sn4 Eu4 Sn1 131.27(2) 1_455 . ?
Sn4 Eu4 Sn1 73.55(2) . . ?
Sn4 Eu4 Sn1 131.28(2) 10_556 10_456 ?
Sn4 Eu4 Sn1 73.55(2) 10_456 10_456 ?
Sn4 Eu4 Sn1 93.244(19) 1_455 10_456 ?
Sn4 Eu4 Sn1 177.98(3) . 10_456 ?
Sn1 Eu4 Sn1 104.44(4) . 10_456 ?
Sn4 Eu4 Sn1 177.98(3) 10_556 1_455 ?
Sn4 Eu4 Sn1 93.244(19) 10_456 1_455 ?
Sn4 Eu4 Sn1 73.55(2) 1_455 1_455 ?
Sn4 Eu4 Sn1 131.28(2) . 1_455 ?
Sn1 Eu4 Sn1 85.13(3) . 1_455 ?
Sn1 Eu4 Sn1 48.26(3) 10_456 1_455 ?
Sn4 Eu4 Sn1 73.55(2) 10_556 10_556 ?
Sn4 Eu4 Sn1 131.28(2) 10_456 10_556 ?
Sn4 Eu4 Sn1 177.98(3) 1_455 10_556 ?
Sn4 Eu4 Sn1 93.244(19) . 10_556 ?
Sn1 Eu4 Sn1 48.26(3) . 10_556 ?
Sn1 Eu4 Sn1 85.13(3) 10_456 10_556 ?
Sn1 Eu4 Sn1 104.44(4) 1_455 10_556 ?
Sn4 Eu4 Li3 91.2(4) 10_556 6_554 ?
Sn4 Eu4 Li3 91.2(4) 10_456 6_554 ?
Sn4 Eu4 Li3 133.17(15) 1_455 6_554 ?
Sn4 Eu4 Li3 133.17(15) . 6_554 ?
Sn1 Eu4 Li3 87.5(4) . 6_554 ?
Sn1 Eu4 Li3 45.91(17) 10_456 6_554 ?
Sn1 Eu4 Li3 87.5(4) 1_455 6_554 ?
Sn1 Eu4 Li3 45.91(17) 10_556 6_554 ?
Sn4 Eu4 Li3 133.17(15) 10_556 13_556 ?
Sn4 Eu4 Li3 133.17(15) 10_456 13_556 ?
Sn4 Eu4 Li3 91.2(4) 1_455 13_556 ?
Sn4 Eu4 Li3 91.2(4) . 13_556 ?
Sn1 Eu4 Li3 45.91(17) . 13_556 ?
Sn1 Eu4 Li3 87.5(4) 10_456 13_556 ?
Sn1 Eu4 Li3 45.91(17) 1_455 13_556 ?
Sn1 Eu4 Li3 87.5(4) 10_556 13_556 ?
Li3 Eu4 Li3 105.7(10) 6_554 13_556 ?
Sn4 Eu4 Eu1 125.77(2) 10_556 5_445 ?
Sn4 Eu4 Eu1 125.77(2) 10_456 5_445 ?
Sn4 Eu4 Eu1 125.77(2) 1_455 5_445 ?
Sn4 Eu4 Eu1 125.774(19) . 5_445 ?
Sn1 Eu4 Eu1 52.222(18) . 5_445 ?
Sn1 Eu4 Eu1 52.220(18) 10_456 5_445 ?
Sn1 Eu4 Eu1 52.220(18) 1_455 5_445 ?
Sn1 Eu4 Eu1 52.220(18) 10_556 5_445 ?
Li3 Eu4 Eu1 52.9(5) 6_554 5_445 ?
Li3 Eu4 Eu1 52.9(5) 13_556 5_445 ?
Sn4 Eu4 Eu2 54.23(2) 10_556 . ?
Sn4 Eu4 Eu2 54.226(19) 10_456 . ?
Sn4 Eu4 Eu2 54.23(2) 1_455 . ?
Sn4 Eu4 Eu2 54.23(2) . . ?
Sn1 Eu4 Eu2 127.778(18) . . ?
Sn1 Eu4 Eu2 127.780(18) 10_456 . ?
Sn1 Eu4 Eu2 127.780(18) 1_455 . ?
Sn1 Eu4 Eu2 127.780(18) 10_556 . ?
Li3 Eu4 Eu2 127.1(5) 6_554 . ?
Li3 Eu4 Eu2 127.1(5) 13_556 . ?
Eu1 Eu4 Eu2 180.0 5_445 . ?
Li1 Sn1 Li3 70.2(7) . 13_656 ?
Li1 Sn1 Li3 70.2(7) . 13_556 ?
Li3 Sn1 Li3 115.7(9) 13_656 13_556 ?
Li1 Sn1 Sn2 120.0(5) . . ?
Li3 Sn1 Sn2 79.3(7) 13_656 . ?
Li3 Sn1 Sn2 79.3(7) 13_556 . ?
Li1 Sn1 Sn1 132.2(5) . 10_556 ?
Li3 Sn1 Sn1 122.1(5) 13_656 10_556 ?
Li3 Sn1 Sn1 122.1(5) 13_556 10_556 ?
Sn2 Sn1 Sn1 107.84(3) . 10_556 ?
Li1 Sn1 Li3 64.3(8) . . ?
Li3 Sn1 Li3 58.9(6) 13_656 . ?
Li3 Sn1 Li3 58.9(5) 13_556 . ?
Sn2 Sn1 Li3 55.7(6) . . ?
Sn1 Sn1 Li3 163.5(6) 10_556 . ?
Li1 Sn1 Eu1 134.82(4) . 5_445 ?
Li3 Sn1 Eu1 144.3(7) 13_656 5_445 ?
Li3 Sn1 Eu1 67.4(6) 13_556 5_445 ?
Sn2 Sn1 Eu1 66.03(2) . 5_445 ?
Sn1 Sn1 Eu1 64.719(16) 10_556 5_445 ?
Li3 Sn1 Eu1 104.4(4) . 5_445 ?
Li1 Sn1 Eu1 134.82(5) . 5_545 ?
Li3 Sn1 Eu1 67.4(6) 13_656 5_545 ?
Li3 Sn1 Eu1 144.3(7) 13_556 5_545 ?
Sn2 Sn1 Eu1 66.03(2) . 5_545 ?
Sn1 Sn1 Eu1 64.719(16) 10_556 5_545 ?
Li3 Sn1 Eu1 104.4(4) . 5_545 ?
Eu1 Sn1 Eu1 89.92(3) 5_445 5_545 ?
Li1 Sn1 Eu4 79.7(3) . 1_655 ?
Li3 Sn1 Eu4 70.1(6) 13_656 1_655 ?
Li3 Sn1 Eu4 143.6(7) 13_556 1_655 ?
Sn2 Sn1 Eu4 135.105(19) . 1_655 ?
Sn1 Sn1 Eu4 65.870(15) 10_556 1_655 ?
Li3 Sn1 Eu4 124.5(4) . 1_655 ?
Eu1 Sn1 Eu4 130.47(3) 5_445 1_655 ?
Eu1 Sn1 Eu4 72.13(2) 5_545 1_655 ?
Li1 Sn1 Eu4 79.7(3) . . ?
Li3 Sn1 Eu4 143.6(7) 13_656 . ?
Li3 Sn1 Eu4 70.1(6) 13_556 . ?
Sn2 Sn1 Eu4 135.106(19) . . ?
Sn1 Sn1 Eu4 65.871(15) 10_556 . ?
Li3 Sn1 Eu4 124.5(4) . . ?
Eu1 Sn1 Eu4 72.13(2) 5_445 . ?
Eu1 Sn1 Eu4 130.47(3) 5_545 . ?
Eu4 Sn1 Eu4 85.13(3) 1_655 . ?
Li3 Sn2 Sn1 67.3(7) . . ?
Li3 Sn2 Sn3 175.6(7) . 5_545 ?
Sn1 Sn2 Sn3 108.28(4) . 5_545 ?
Li3 Sn2 Li1 67.0(6) . 13_656 ?
Sn1 Sn2 Li1 105.9(4) . 13_656 ?
Sn3 Sn2 Li1 115.1(4) 5_545 13_656 ?
Li3 Sn2 Li1 67.0(6) . 13_556 ?
Sn1 Sn2 Li1 105.9(4) . 13_556 ?
Sn3 Sn2 Li1 115.1(4) 5_545 13_556 ?
Li1 Sn2 Li1 105.7(7) 13_656 13_556 ?
Li3 Sn2 Li2 128.1(5) . 5_445 ?
Sn1 Sn2 Li2 121.5(4) . 5_445 ?
Sn3 Sn2 Li2 53.7(4) 5_545 5_445 ?
Li1 Sn2 Li2 132.6(6) 13_656 5_445 ?
Li1 Sn2 Li2 61.4(6) 13_556 5_445 ?
Li3 Sn2 Li2 128.1(5) . 5_545 ?
Sn1 Sn2 Li2 121.5(4) . 5_545 ?
Sn3 Sn2 Li2 53.7(4) 5_545 5_545 ?
Li1 Sn2 Li2 61.4(6) 13_656 5_545 ?
Li1 Sn2 Li2 132.6(6) 13_556 5_545 ?
Li2 Sn2 Li2 92.8(7) 5_445 5_545 ?
Li3 Sn2 Eu3 104.2(7) . . ?
Sn1 Sn2 Eu3 171.57(4) . . ?
Sn3 Sn2 Eu3 80.15(3) 5_545 . ?
Li1 Sn2 Eu3 69.5(4) 13_656 . ?
Li1 Sn2 Eu3 69.5(4) 13_556 . ?
Li2 Sn2 Eu3 63.2(4) 5_445 . ?
Li2 Sn2 Eu3 63.2(4) 5_545 . ?
Li3 Sn2 Eu1 110.9(5) . 5_445 ?
Sn1 Sn2 Eu1 64.00(2) . 5_445 ?
Sn3 Sn2 Eu1 66.20(2) 5_545 5_445 ?
Li1 Sn2 Eu1 168.8(4) 13_656 5_445 ?
Li1 Sn2 Eu1 82.7(4) 13_556 5_445 ?
Li2 Sn2 Eu1 57.9(4) 5_445 5_445 ?
Li2 Sn2 Eu1 118.4(4) 5_545 5_445 ?
Eu3 Sn2 Eu1 121.14(3) . 5_445 ?
Li3 Sn2 Eu1 110.9(5) . 5_545 ?
Sn1 Sn2 Eu1 64.00(2) . 5_545 ?
Sn3 Sn2 Eu1 66.20(2) 5_545 5_545 ?
Li1 Sn2 Eu1 82.7(4) 13_656 5_545 ?
Li1 Sn2 Eu1 168.8(4) 13_556 5_545 ?
Li2 Sn2 Eu1 118.4(4) 5_445 5_545 ?
Li2 Sn2 Eu1 57.9(4) 5_545 5_545 ?
Eu3 Sn2 Eu1 121.14(3) . 5_545 ?
Eu1 Sn2 Eu1 88.06(3) 5_445 5_545 ?
Li2 Sn3 Li2 163.8(11) . 10_456 ?
Li2 Sn3 Li2 61.5(10) . 10_556 ?
Li2 Sn3 Li2 116.0(9) 10_456 10_556 ?
Li2 Sn3 Li2 116.0(9) . 1_455 ?
Li2 Sn3 Li2 61.5(10) 10_456 1_455 ?
Li2 Sn3 Li2 163.8(11) 10_556 1_455 ?
Li2 Sn3 Sn2 70.7(6) . 5_455 ?
Li2 Sn3 Sn2 119.7(4) 10_456 5_455 ?
Li2 Sn3 Sn2 119.7(4) 10_556 5_455 ?
Li2 Sn3 Sn2 70.7(6) 1_455 5_455 ?
Li2 Sn3 Sn2 119.7(4) . 14_456 ?
Li2 Sn3 Sn2 70.7(6) 10_456 14_456 ?
Li2 Sn3 Sn2 70.7(6) 10_556 14_456 ?
Li2 Sn3 Sn2 119.7(4) 1_455 14_456 ?
Sn2 Sn3 Sn2 107.75(6) 5_455 14_456 ?
Li2 Sn3 Eu2 81.9(5) . . ?
Li2 Sn3 Eu2 81.9(5) 10_456 . ?
Li2 Sn3 Eu2 81.9(5) 10_556 . ?
Li2 Sn3 Eu2 81.9(5) 1_455 . ?
Sn2 Sn3 Eu2 126.12(3) 5_455 . ?
Sn2 Sn3 Eu2 126.12(3) 14_456 . ?
Li2 Sn3 Eu1 133.2(6) . 1_455 ?
Li2 Sn3 Eu1 61.3(5) 10_456 1_455 ?
Li2 Sn3 Eu1 133.2(6) 10_556 1_455 ?
Li2 Sn3 Eu1 61.3(5) 1_455 1_455 ?
Sn2 Sn3 Eu1 64.61(2) 5_455 1_455 ?
Sn2 Sn3 Eu1 64.61(2) 14_456 1_455 ?
Eu2 Sn3 Eu1 136.667(19) . 1_455 ?
Li2 Sn3 Eu1 61.3(5) . . ?
Li2 Sn3 Eu1 133.2(6) 10_456 . ?
Li2 Sn3 Eu1 61.3(5) 10_556 . ?
Li2 Sn3 Eu1 133.2(6) 1_455 . ?
Sn2 Sn3 Eu1 64.61(2) 5_455 . ?
Sn2 Sn3 Eu1 64.61(2) 14_456 . ?
Eu2 Sn3 Eu1 136.667(19) . . ?
Eu1 Sn3 Eu1 86.67(4) 1_455 . ?
Li1 Sn4 Sn4 131.9(5) . 10_556 ?
Li1 Sn4 Sn5 120.0(5) . . ?
Sn4 Sn4 Sn5 108.03(3) 10_556 . ?
Li1 Sn4 Eu3 71.4(3) . 13_656 ?
Sn4 Sn4 Eu3 132.013(17) 10_556 13_656 ?
Sn5 Sn4 Eu3 68.20(2) . 13_656 ?
Li1 Sn4 Eu3 71.4(3) . 13_556 ?
Sn4 Sn4 Eu3 132.013(17) 10_556 13_556 ?
Sn5 Sn4 Eu3 68.20(2) . 13_556 ?
Eu3 Sn4 Eu3 92.54(3) 13_656 13_556 ?
Li1 Sn4 Eu4 81.0(4) . . ?
Sn4 Sn4 Eu4 65.451(16) 10_556 . ?
Sn5 Sn4 Eu4 133.19(2) . . ?
Eu3 Sn4 Eu4 151.96(4) 13_656 . ?
Eu3 Sn4 Eu4 82.848(17) 13_556 . ?
Li1 Sn4 Eu4 81.0(4) . 1_655 ?
Sn4 Sn4 Eu4 65.451(15) 10_556 1_655 ?
Sn5 Sn4 Eu4 133.20(2) . 1_655 ?
Eu3 Sn4 Eu4 82.848(16) 13_656 1_655 ?
Eu3 Sn4 Eu4 151.96(4) 13_556 1_655 ?
Eu4 Sn4 Eu4 88.35(3) . 1_655 ?
Li1 Sn4 Eu2 137.38(10) . 1_655 ?
Sn4 Sn4 Eu2 66.645(15) 10_556 1_655 ?
Sn5 Sn4 Eu2 61.36(2) . 1_655 ?
Eu3 Sn4 Eu2 71.062(17) 13_656 1_655 ?
Eu3 Sn4 Eu2 129.53(3) 13_556 1_655 ?
Eu4 Sn4 Eu2 131.97(3) . 1_655 ?
Eu4 Sn4 Eu2 75.05(2) 1_655 1_655 ?
Li1 Sn4 Eu2 137.38(10) . . ?
Sn4 Sn4 Eu2 66.645(15) 10_556 . ?
Sn5 Sn4 Eu2 61.36(2) . . ?
Eu3 Sn4 Eu2 129.53(3) 13_656 . ?
Eu3 Sn4 Eu2 71.062(16) 13_556 . ?
Eu4 Sn4 Eu2 75.05(2) . . ?
Eu4 Sn4 Eu2 131.97(3) 1_655 . ?
Eu2 Sn4 Eu2 83.35(3) 1_655 . ?
Li2 Sn5 Sn5 116.9(6) . 9_666 ?
Li2 Sn5 Sn4 143.5(6) . . ?
Sn5 Sn5 Sn4 99.60(5) 9_666 . ?
Li2 Sn5 Eu3 69.2(4) . 5 ?
Sn5 Sn5 Eu3 68.50(3) 9_666 5 ?
Sn4 Sn5 Eu3 129.64(2) . 5 ?
Li2 Sn5 Eu3 69.2(4) . 5_455 ?
Sn5 Sn5 Eu3 68.50(3) 9_666 5_455 ?
Sn4 Sn5 Eu3 129.64(2) . 5_455 ?
Eu3 Sn5 Eu3 92.70(3) 5 5_455 ?
Li2 Sn5 Eu2 84.7(4) . . ?
Sn5 Sn5 Eu2 131.45(2) 9_666 . ?
Sn4 Sn5 Eu2 70.14(3) . . ?
Eu3 Sn5 Eu2 153.40(4) 5 . ?
Eu3 Sn5 Eu2 82.126(18) 5_455 . ?
Li2 Sn5 Eu2 84.7(4) . 1_655 ?
Sn5 Sn5 Eu2 131.45(2) 9_666 1_655 ?
Sn4 Sn5 Eu2 70.14(3) . 1_655 ?
Eu3 Sn5 Eu2 82.127(18) 5 1_655 ?
Eu3 Sn5 Eu2 153.40(4) 5_455 1_655 ?
Eu2 Sn5 Eu2 90.89(3) . 1_655 ?
Li2 Sn5 Eu3 135.01(14) . 13_556 ?
Sn5 Sn5 Eu3 62.08(3) 9_666 13_556 ?
Sn4 Sn5 Eu3 61.99(2) . 13_556 ?
Eu3 Sn5 Eu3 130.58(3) 5 13_556 ?
Eu3 Sn5 Eu3 69.89(2) 5_455 13_556 ?
Eu2 Sn5 Eu3 72.011(19) . 13_556 ?
Eu2 Sn5 Eu3 132.10(3) 1_655 13_556 ?
Li2 Sn5 Eu3 135.01(14) . 13_656 ?
Sn5 Sn5 Eu3 62.08(2) 9_666 13_656 ?
Sn4 Sn5 Eu3 61.99(2) . 13_656 ?
Eu3 Sn5 Eu3 69.89(2) 5 13_656 ?
Eu3 Sn5 Eu3 130.58(3) 5_455 13_656 ?
Eu2 Sn5 Eu3 132.10(3) . 13_656 ?
Eu2 Sn5 Eu3 72.010(19) 1_655 13_656 ?
Eu3 Sn5 Eu3 86.81(3) 13_556 13_656 ?
Sn1 Li1 Sn4 95.9(7) . . ?
Sn1 Li1 Sn2 109.2(5) . 13_656 ?
Sn4 Li1 Sn2 118.0(5) . 13_656 ?
Sn1 Li1 Sn2 109.2(5) . 13_556 ?
Sn4 Li1 Sn2 118.0(5) . 13_556 ?
Sn2 Li1 Sn2 105.7(7) 13_656 13_556 ?
Sn1 Li1 Li3 63.7(7) . . ?
Sn4 Li1 Li3 159.6(10) . . ?
Sn2 Li1 Li3 72.0(5) 13_656 . ?
Sn2 Li1 Li3 72.0(5) 13_556 . ?
Sn1 Li1 Li3 55.5(6) . 13_556 ?
Sn4 Li1 Li3 114.5(8) . 13_556 ?
Sn2 Li1 Li3 126.6(9) 13_656 13_556 ?
Sn2 Li1 Li3 54.1(5) 13_556 13_556 ?
Li3 Li1 Li3 55.0(7) . 13_556 ?
Sn1 Li1 Li3 55.5(6) . 13_656 ?
Sn4 Li1 Li3 114.5(8) . 13_656 ?
Sn2 Li1 Li3 54.1(5) 13_656 13_656 ?
Sn2 Li1 Li3 126.6(9) 13_556 13_656 ?
Li3 Li1 Li3 55.0(7) . 13_656 ?
Li3 Li1 Li3 95.7(12) 13_556 13_656 ?
Sn1 Li1 Li2 166.2(10) . 9_666 ?
Sn4 Li1 Li2 97.9(8) . 9_666 ?
Sn2 Li1 Li2 63.9(5) 13_656 9_666 ?
Sn2 Li1 Li2 63.9(5) 13_556 9_666 ?
Li3 Li1 Li2 102.5(9) . 9_666 ?
Li3 Li1 Li2 117.7(7) 13_556 9_666 ?
Li3 Li1 Li2 117.7(7) 13_656 9_666 ?
Sn1 Li1 Eu3 127.6(5) . 13_656 ?
Sn4 Li1 Eu3 60.5(4) . 13_656 ?
Sn2 Li1 Eu3 59.3(3) 13_656 13_656 ?
Sn2 Li1 Eu3 123.2(8) 13_556 13_656 ?
Li3 Li1 Eu3 131.2(5) . 13_656 ?
Li3 Li1 Eu3 173.4(8) 13_556 13_656 ?
Li3 Li1 Eu3 90.5(5) 13_656 13_656 ?
Li2 Li1 Eu3 60.7(5) 9_666 13_656 ?
Sn1 Li1 Eu3 127.6(5) . 13_556 ?
Sn4 Li1 Eu3 60.5(4) . 13_556 ?
Sn2 Li1 Eu3 123.2(8) 13_656 13_556 ?
Sn2 Li1 Eu3 59.3(3) 13_556 13_556 ?
Li3 Li1 Eu3 131.2(5) . 13_556 ?
Li3 Li1 Eu3 90.5(5) 13_556 13_556 ?
Li3 Li1 Eu3 173.4(8) 13_656 13_556 ?
Li2 Li1 Eu3 60.7(5) 9_666 13_556 ?
Eu3 Li1 Eu3 83.1(5) 13_656 13_556 ?
Sn5 Li2 Sn3 107.2(6) . 1_655 ?
Sn5 Li2 Sn3 107.2(6) . . ?
Sn3 Li2 Sn3 116.0(9) 1_655 . ?
Sn5 Li2 Li2 108.5(6) . 10_556 ?
Sn3 Li2 Li2 59.3(5) 1_655 10_556 ?
Sn3 Li2 Li2 59.3(5) . 10_556 ?
Sn5 Li2 Li1 105.6(9) . 9_666 ?
Sn3 Li2 Li1 110.2(7) 1_655 9_666 ?
Sn3 Li2 Li1 110.2(7) . 9_666 ?
Li2 Li2 Li1 146.0(6) 10_556 9_666 ?
Sn5 Li2 Eu1 172.3(11) . . ?
Sn3 Li2 Eu1 69.4(5) 1_655 . ?
Sn3 Li2 Eu1 69.4(5) . . ?
Li2 Li2 Eu1 63.8(5) 10_556 . ?
Li1 Li2 Eu1 82.2(8) 9_666 . ?
Sn5 Li2 Sn2 121.1(5) . 5 ?
Sn3 Li2 Sn2 55.5(2) 1_655 5 ?
Sn3 Li2 Sn2 131.5(9) . 5 ?
Li2 Li2 Sn2 105.6(4) 10_556 5 ?
Li1 Li2 Sn2 54.7(5) 9_666 5 ?
Eu1 Li2 Sn2 63.2(4) . 5 ?
Sn5 Li2 Sn2 121.1(5) . 5_455 ?
Sn3 Li2 Sn2 131.5(9) 1_655 5_455 ?
Sn3 Li2 Sn2 55.5(2) . 5_455 ?
Li2 Li2 Sn2 105.6(4) 10_556 5_455 ?
Li1 Li2 Sn2 54.7(5) 9_666 5_455 ?
Eu1 Li2 Sn2 63.2(4) . 5_455 ?
Sn2 Li2 Sn2 92.8(7) 5 5_455 ?
Sn5 Li2 Eu3 63.0(4) . 5 ?
Sn3 Li2 Eu3 78.29(15) 1_655 5 ?
Sn3 Li2 Eu3 165.3(7) . 5 ?
Li2 Li2 Eu3 132.7(4) 10_556 5 ?
Li1 Li2 Eu3 65.0(5) 9_666 5 ?
Eu1 Li2 Eu3 121.7(6) . 5 ?
Sn2 Li2 Eu3 58.5(3) 5 5 ?
Sn2 Li2 Eu3 118.5(8) 5_455 5 ?
Sn5 Li2 Eu3 63.0(4) . 5_455 ?
Sn3 Li2 Eu3 165.3(7) 1_655 5_455 ?
Sn3 Li2 Eu3 78.29(15) . 5_455 ?
Li2 Li2 Eu3 132.7(4) 10_556 5_455 ?
Li1 Li2 Eu3 65.0(5) 9_666 5_455 ?
Eu1 Li2 Eu3 121.7(6) . 5_455 ?
Sn2 Li2 Eu3 118.5(8) 5 5_455 ?
Sn2 Li2 Eu3 58.5(3) 5_455 5_455 ?
Eu3 Li2 Eu3 87.3(6) 5 5_455 ?
Sn1 Li3 Sn1 115.7(9) 13_656 13_556 ?
Sn1 Li3 Sn2 112.9(8) 13_656 . ?
Sn1 Li3 Sn2 112.9(8) 13_556 . ?
Sn1 Li3 Li3 165(2) 13_656 13_556 ?
Sn1 Li3 Li3 66.4(4) 13_556 13_556 ?
Sn2 Li3 Li3 77.7(11) . 13_556 ?
Sn1 Li3 Li3 66.4(4) 13_656 13_656 ?
Sn1 Li3 Li3 165(2) 13_556 13_656 ?
Sn2 Li3 Li3 77.7(11) . 13_656 ?
Li3 Li3 Li3 107.5(19) 13_556 13_656 ?
Sn1 Li3 Sn1 121.1(6) 13_656 . ?
Sn1 Li3 Sn1 121.1(6) 13_556 . ?
Sn2 Li3 Sn1 57.0(5) . . ?
Li3 Li3 Sn1 54.7(9) 13_556 . ?
Li3 Li3 Sn1 54.7(9) 13_656 . ?
Sn1 Li3 Li1 102.5(8) 13_656 . ?
Sn1 Li3 Li1 102.5(8) 13_556 . ?
Sn2 Li3 Li1 109.0(10) . . ?
Li3 Li3 Li1 63.1(12) 13_556 . ?
Li3 Li3 Li1 63.1(12) 13_656 . ?
Sn1 Li3 Li1 52.0(7) . . ?
Sn1 Li3 Li1 132.3(13) 13_656 13_556 ?
Sn1 Li3 Li1 54.4(5) 13_556 13_556 ?
Sn2 Li3 Li1 58.9(7) . 13_556 ?
Li3 Li3 Li1 61.9(9) 13_556 13_556 ?
Li3 Li3 Li1 136.4(16) 13_656 13_556 ?
Sn1 Li3 Li1 94.5(7) . 13_556 ?
Li1 Li3 Li1 125.0(7) . 13_556 ?
Sn1 Li3 Li1 54.4(5) 13_656 13_656 ?
Sn1 Li3 Li1 132.3(13) 13_556 13_656 ?
Sn2 Li3 Li1 58.9(7) . 13_656 ?
Li3 Li3 Li1 136.4(16) 13_556 13_656 ?
Li3 Li3 Li1 61.9(9) 13_656 13_656 ?
Sn1 Li3 Li1 94.5(7) . 13_656 ?
Li1 Li3 Li1 125.0(7) . 13_656 ?
Li1 Li3 Li1 95.7(12) 13_556 13_656 ?
Sn1 Li3 Eu1 64.0(5) 13_656 9_666 ?
Sn1 Li3 Eu1 64.0(5) 13_556 9_666 ?
Sn2 Li3 Eu1 171.5(12) . 9_666 ?
Li3 Li3 Eu1 106.9(13) 13_556 9_666 ?
Li3 Li3 Eu1 106.9(13) 13_656 9_666 ?
Sn1 Li3 Eu1 131.5(11) . 9_666 ?
Li1 Li3 Eu1 79.5(9) . 9_666 ?
Li1 Li3 Eu1 116.6(7) 13_556 9_666 ?
Li1 Li3 Eu1 116.6(7) 13_656 9_666 ?
Sn1 Li3 Eu4 64.0(6) 13_656 13_556 ?
Sn1 Li3 Eu4 64.0(6) 13_556 13_556 ?
Sn2 Li3 Eu4 102.4(10) . 13_556 ?
Li3 Li3 Eu4 125.8(10) 13_556 13_556 ?
Li3 Li3 Eu4 125.8(10) 13_656 13_556 ?
Sn1 Li3 Eu4 159.4(11) . 13_556 ?
Li1 Li3 Eu4 148.7(10) . 13_556 ?
Li1 Li3 Eu4 72.1(8) 13_556 13_556 ?
Li1 Li3 Eu4 72.1(8) 13_656 13_556 ?
Eu1 Li3 Eu4 69.2(5) 9_666 13_556 ?

loop_
_geom_bond_atom_site_label_1
_geom_bond_atom_site_label_2
_geom_bond_distance
_geom_bond_site_symmetry_2
_geom_bond_publ_flag
Eu1 Li2 3.30(2) . ?
Eu1 Li2 3.30(2) 10_556 ?
Eu1 Sn1 3.4158(9) 5 ?
Eu1 Sn1 3.4158(9) 14_556 ?
Eu1 Sn1 3.4158(9) 14_456 ?
Eu1 Sn1 3.4158(9) 5_455 ?
Eu1 Sn2 3.4729(8) 14_456 ?
Eu1 Sn2 3.4728(8) 5 ?
Eu1 Sn2 3.4728(8) 14_556 ?
Eu1 Sn2 3.4728(8) 5_455 ?
Eu1 Li3 3.51(3) 9_666 ?
Eu1 Li3 3.51(3) 2_664 ?
Eu2 Sn5 3.3872(7) 10_456 ?
Eu2 Sn5 3.3872(7) 10_556 ?
Eu2 Sn5 3.3872(7) 1_455 ?
Eu2 Sn5 3.3873(7) . ?
Eu2 Sn3 3.4802(17) . ?
Eu2 Sn4 3.6299(10) . ?
Eu2 Sn4 3.6300(10) 10_456 ?
Eu2 Sn4 3.6300(10) 1_455 ?
Eu2 Sn4 3.6300(10) 10_556 ?
Eu2 Eu3 4.0575(8) 6_554 ?
Eu2 Eu3 4.0575(8) 13_556 ?
Eu2 Eu4 4.3226(14) . ?
Eu3 Sn5 3.3359(9) 5_445 ?
Eu3 Sn5 3.3359(9) 5_545 ?
Eu3 Sn2 3.3391(12) . ?
Eu3 Sn4 3.3401(9) 13_656 ?
Eu3 Sn4 3.3401(9) 13_556 ?
Eu3 Li2 3.498(18) 5_445 ?
Eu3 Li2 3.498(19) 5_545 ?
Eu3 Sn5 3.5127(9) 13_556 ?
Eu3 Sn5 3.5127(9) 13_656 ?
Eu3 Li1 3.638(17) 13_656 ?
Eu3 Li1 3.638(17) 13_556 ?
Eu3 Eu3 3.9255(14) 9_656 ?
Eu4 Sn4 3.4635(9) 10_556 ?
Eu4 Sn4 3.4635(9) 10_456 ?
Eu4 Sn4 3.4635(9) 1_455 ?
Eu4 Sn4 3.4635(9) . ?
Eu4 Sn1 3.5681(10) . ?
Eu4 Sn1 3.5682(10) 10_456 ?
Eu4 Sn1 3.5682(10) 1_455 ?
Eu4 Sn1 3.5682(10) 10_556 ?
Eu4 Li3 3.73(3) 6_554 ?
Eu4 Li3 3.73(3) 13_556 ?
Eu4 Eu1 4.1132(14) 5_445 ?
Sn1 Li1 2.81(2) . ?
Sn1 Li3 2.851(15) 13_656 ?
Sn1 Li3 2.851(15) 13_556 ?
Sn1 Sn2 2.9100(13) . ?
Sn1 Sn1 2.9174(19) 10_556 ?
Sn1 Li3 3.20(3) . ?
Sn1 Eu1 3.4159(9) 5_445 ?
Sn1 Eu1 3.4159(9) 5_545 ?
Sn1 Eu4 3.5681(10) 1_655 ?
Sn2 Li3 2.86(3) . ?
Sn2 Sn3 2.9101(12) 5_545 ?
Sn2 Li1 3.028(15) 13_656 ?
Sn2 Li1 3.028(15) 13_556 ?
Sn2 Li2 3.33(2) 5_445 ?
Sn2 Li2 3.33(2) 5_545 ?
Sn2 Eu1 3.4728(8) 5_445 ?
Sn2 Eu1 3.4728(8) 5_545 ?
Sn3 Li2 2.846(14) . ?
Sn3 Li2 2.846(14) 10_456 ?
Sn3 Li2 2.846(14) 10_556 ?
Sn3 Li2 2.846(14) 1_455 ?
Sn3 Sn2 2.9099(12) 5_455 ?
Sn3 Sn2 2.9099(12) 14_456 ?
Sn3 Eu1 3.5172(12) 1_455 ?
Sn4 Li1 2.86(2) . ?
Sn4 Sn4 2.8780(18) 10_556 ?
Sn4 Sn5 2.8902(13) . ?
Sn4 Eu3 3.3401(9) 13_656 ?
Sn4 Eu3 3.3401(9) 13_556 ?
Sn4 Eu4 3.4636(9) 1_655 ?
Sn4 Eu2 3.6299(10) 1_655 ?
Sn5 Li2 2.77(3) . ?
Sn5 Sn5 2.8672(18) 9_666 ?
Sn5 Eu3 3.3359(9) 5 ?
Sn5 Eu3 3.3359(9) 5_455 ?
Sn5 Eu2 3.3873(7) 1_655 ?
Sn5 Eu3 3.5126(9) 13_556 ?
Sn5 Eu3 3.5126(9) 13_656 ?
Li1 Sn2 3.028(15) 13_656 ?
Li1 Sn2 3.028(15) 13_556 ?
Li1 Li3 3.22(4) . ?
Li1 Li3 3.26(3) 13_556 ?
Li1 Li3 3.26(3) 13_656 ?
Li1 Li2 3.26(4) 9_666 ?
Li1 Eu3 3.638(17) 13_656 ?
Li1 Eu3 3.638(17) 13_556 ?
Li2 Sn3 2.846(14) 1_655 ?
Li2 Li2 2.91(5) 10_556 ?
Li2 Li1 3.26(4) 9_666 ?
Li2 Sn2 3.33(2) 5 ?
Li2 Sn2 3.33(2) 5_455 ?
Li2 Eu3 3.498(18) 5 ?
Li2 Eu3 3.498(18) 5_455 ?
Li3 Sn1 2.851(15) 13_656 ?
Li3 Sn1 2.851(15) 13_556 ?
Li3 Li3 2.99(4) 13_556 ?
Li3 Li3 2.99(4) 13_656 ?
Li3 Li1 3.26(3) 13_556 ?
Li3 Li1 3.26(3) 13_656 ?
Li3 Eu1 3.51(3) 9_666 ?
Li3 Eu4 3.73(3) 13_556 ?
